data_4022117
loop_
_publ_author_name
'Joshua Gergely'
'Jeremy B. Morgan'
'Larry E. Overman'

_publ_section_title
;
 Stereocontrolled Synthesis of Functionalized cis-Cyclopentapyrazolidines
 by 1,3-Dipolar Cycloaddition Reactions of Azomethine Imines
;
_journal_name_full 'Journal of Organic Chemistry'
_journal_page_first 9144
_journal_page_last 9152
_journal_paper_doi 10.1021/jo061537j
_journal_volume 71
_journal_year 2006
_chemical_formula_sum 'C18 H22 N2 O5'
_chemical_formula_weight 346.38
_chemical_name_systematic
; 
 ? 
;
_space_group_IT_number 14
_symmetry_cell_setting monoclinic
_symmetry_space_group_name_Hall '-P 2ybc'
_symmetry_space_group_name_H-M 'P 1 21/c 1'
_atom_sites_solution_hydrogens difmap
_atom_sites_solution_primary direct
_atom_sites_solution_secondary difmap
_audit_creation_method SHELXTL
_cell_angle_alpha 90.00
_cell_angle_beta 96.377(2)
_cell_angle_gamma 90.00
_cell_formula_units_Z 4
_cell_length_a 7.5109(6)
_cell_length_b 14.3359(12)
_cell_length_c 16.3670(14)
_cell_measurement_temperature 163(2)
_cell_volume 1751.4(3)
_computing_cell_refinement 'Bruker SMART/SAINT'
_computing_data_collection 'Bruker SMART'
_computing_data_reduction 'Bruker SAINT'
_computing_molecular_graphics 'Bruker SHELXTL'
_computing_publication_material 'Bruker SHELXTL'
_computing_structure_refinement 'Bruker SHELXTL'
_computing_structure_solution 'Bruker SHELXTL'
_diffrn_ambient_temperature 163(2)
_diffrn_measured_fraction_theta_full 0.997
_diffrn_measured_fraction_theta_max 0.997
_diffrn_measurement_device_type 'CCD area detector'
_diffrn_measurement_method 'omega scans'
_diffrn_radiation_monochromator graphite
_diffrn_radiation_source 'sealed tube'
_diffrn_radiation_type MoK\a
_diffrn_radiation_wavelength 0.71073
_diffrn_reflns_av_R_equivalents 0.0246
_diffrn_reflns_av_sigmaI/netI 0.0174
_diffrn_reflns_limit_h_max 10
_diffrn_reflns_limit_h_min -10
_diffrn_reflns_limit_k_max 19
_diffrn_reflns_limit_k_min -18
_diffrn_reflns_limit_l_max 21
_diffrn_reflns_limit_l_min -21
_diffrn_reflns_number 22074
_diffrn_reflns_theta_full 28.32
_diffrn_reflns_theta_max 28.32
_diffrn_reflns_theta_min 1.89
_diffrn_standards_decay_% '< 1.0'
_diffrn_standards_interval_count 'initial 50 frames recollected'
_diffrn_standards_number '50 frames'
_exptl_absorpt_coefficient_mu 0.096
_exptl_absorpt_correction_T_max 0.9698
_exptl_absorpt_correction_T_min 0.9689
_exptl_absorpt_correction_type multi-scan
_exptl_absorpt_process_details 'Bruker SADABS'
_exptl_crystal_colour colorless
_exptl_crystal_density_diffrn 1.314
_exptl_crystal_density_meas ?
_exptl_crystal_density_method 'not measured'
_exptl_crystal_description cube
_exptl_crystal_F_000 736
_exptl_crystal_size_max 0.33
_exptl_crystal_size_mid 0.32
_exptl_crystal_size_min 0.32
_refine_diff_density_max 0.374
_refine_diff_density_min -0.225
_refine_diff_density_rms 0.046
_refine_ls_extinction_coef 0.0025(6)
_refine_ls_extinction_expression Fc^*^=kFc[1+0.001xFc^2^\l^3^/sin(2\q)]^-1/4^
_refine_ls_extinction_method SHELXTL
_refine_ls_goodness_of_fit_ref 1.023
_refine_ls_hydrogen_treatment refall
_refine_ls_matrix_type full
_refine_ls_number_parameters 315
_refine_ls_number_reflns 4332
_refine_ls_number_restraints 0
_refine_ls_restrained_S_all 1.023
_refine_ls_R_factor_all 0.0411
_refine_ls_R_factor_gt 0.0344
_refine_ls_shift/su_max 0.000
_refine_ls_shift/su_mean 0.000
_refine_ls_structure_factor_coef Fsqd
_refine_ls_weighting_details 'calc w=1/[\s^2^(Fo^2^)+(0.0587P)^2^+0.4376P] where P=(Fo^2^+2Fc^2^)/3'
_refine_ls_weighting_scheme calc
_refine_ls_wR_factor_gt 0.0940
_refine_ls_wR_factor_ref 0.1015
_reflns_number_gt 3720
_reflns_number_total 4332
_reflns_threshold_expression >2sigma(I)
_cod_data_source_file jo061537jsi20060724_085521.cif
_cod_depositor_comments
;
The following automatic conversions were performed:
'_symmetry_cell_setting' value 'Monoclinic' changed to 'monoclinic'
according to '/home/saulius/struct/CIF-dictionaries/cif_core.dic'
dictionary named 'cif_core.dic' version 2.4.1 from 2010-06-29.

Automatic conversion script
Id: cif_fix_enum 1527 2010-12-29 10:47:43Z saulius 

The following automatic conversions were performed:

'_exptl_crystal_density_meas' value 'n/a' was changed to '?' - the
value is perceived as not measured.

Automatic conversion script
Id: cif_fix_values 3008 2015-01-20 13:52:24Z robertas 
;
_cod_original_sg_symbol_H-M 'P 21/c'
_cod_database_code 4022117

loop_
_symmetry_equiv_pos_as_xyz
'x, y, z'
'-x, y+1/2, -z+1/2'
'-x, -y, -z'
'x, -y-1/2, z-1/2'

loop_
_atom_site_label
_atom_site_type_symbol
_atom_site_fract_x
_atom_site_fract_y
_atom_site_fract_z
_atom_site_U_iso_or_equiv
_atom_site_adp_type
_atom_site_occupancy
_atom_site_symmetry_multiplicity
_atom_site_calc_flag
O1 O -0.06918(9) 0.13545(5) 0.36700(4) 0.02186(16) Uani 1 1 d
O2 O -0.29887(11) 0.11854(5) 0.44246(6) 0.0331(2) Uani 1 1 d
O3 O -0.26939(9) 0.76917(5) 0.46912(5) 0.02314(17) Uani 1 1 d
O4 O -0.03956(10) 0.81624(5) 0.40274(5) 0.02580(17) Uani 1 1 d
O5 O 0.33135(10) 0.55951(5) 0.31798(5) 0.02418(17) Uani 1 1 d
N1 N 0.03425(10) 0.61895(5) 0.38045(5) 0.01801(17) Uani 1 1 d
N2 N 0.15505(11) 0.67903(6) 0.35282(5) 0.01915(17) Uani 1 1 d
C1 C -0.19785(12) 0.16870(7) 0.41046(6) 0.0205(2) Uani 1 1 d
C2 C -0.19668(13) 0.27189(6) 0.41239(6) 0.0200(2) Uani 1 1 d
C3 C -0.32135(13) 0.31760(6) 0.44800(6) 0.02017(19) Uani 1 1 d
C4 C -0.34191(13) 0.42075(6) 0.45577(6) 0.01881(19) Uani 1 1 d
C5 C -0.20311(12) 0.48194(6) 0.42026(6) 0.01804(19) Uani 1 1 d
C6 C -0.23261(12) 0.58363(6) 0.44267(6) 0.01829(19) Uani 1 1 d
C7 C -0.10018(12) 0.65181(6) 0.41391(6) 0.01733(18) Uani 1 1 d
C8 C -0.13085(12) 0.75412(7) 0.42683(6) 0.01855(19) Uani 1 1 d
C9 C -0.06393(14) 0.03407(7) 0.36030(6) 0.0223(2) Uani 1 1 d
C10 C 0.08466(17) 0.00964(8) 0.30970(7) 0.0293(2) Uani 1 1 d
C11 C -0.30687(14) 0.86664(7) 0.48526(7) 0.0250(2) Uani 1 1 d
C12 C 0.30150(12) 0.64305(6) 0.32037(6) 0.01768(18) Uani 1 1 d
C13 C 0.42269(12) 0.71388(6) 0.28810(6) 0.01796(19) Uani 1 1 d
C14 C 0.40620(13) 0.80996(7) 0.29875(7) 0.0230(2) Uani 1 1 d
C15 C 0.52171(14) 0.87121(7) 0.26502(7) 0.0256(2) Uani 1 1 d
C16 C 0.65618(14) 0.83735(7) 0.22145(7) 0.0251(2) Uani 1 1 d
C17 C 0.67599(14) 0.74181(8) 0.21180(7) 0.0271(2) Uani 1 1 d
C18 C 0.55921(13) 0.68049(7) 0.24479(6) 0.0232(2) Uani 1 1 d
H2 H 0.1351(18) 0.7377(11) 0.3569(8) 0.031(3) Uiso 1 1 d
H2A H -0.1053(18) 0.3015(10) 0.3856(8) 0.027(3) Uiso 1 1 d
H3A H -0.4116(18) 0.2821(10) 0.4728(8) 0.030(3) Uiso 1 1 d
H4A H -0.4619(17) 0.4371(9) 0.4294(7) 0.023(3) Uiso 1 1 d
H4B H -0.3393(17) 0.4348(9) 0.5144(8) 0.024(3) Uiso 1 1 d
H5A H -0.2147(16) 0.4753(8) 0.3607(8) 0.020(3) Uiso 1 1 d
H5B H -0.0797(17) 0.4623(9) 0.4439(8) 0.025(3) Uiso 1 1 d
H6A H -0.2290(16) 0.5894(9) 0.5036(8) 0.022(3) Uiso 1 1 d
H6B H -0.3524(18) 0.6031(10) 0.4185(8) 0.028(3) Uiso 1 1 d
H9A H -0.1802(18) 0.0137(9) 0.3337(8) 0.027(3) Uiso 1 1 d
H9B H -0.0442(16) 0.0078(8) 0.4162(7) 0.019(3) Uiso 1 1 d
H10A H 0.069(2) 0.0418(11) 0.2576(10) 0.043(4) Uiso 1 1 d
H10B H 0.080(2) -0.0574(12) 0.2975(9) 0.043(4) Uiso 1 1 d
H10C H 0.203(2) 0.0250(11) 0.3392(9) 0.041(4) Uiso 1 1 d
H11A H -0.2054(19) 0.8931(10) 0.5178(9) 0.032(3) Uiso 1 1 d
H11B H -0.3326(18) 0.8980(10) 0.4335(9) 0.032(3) Uiso 1 1 d
H11C H -0.409(2) 0.8639(10) 0.5137(9) 0.037(4) Uiso 1 1 d
H14 H 0.3175(19) 0.8356(10) 0.3310(9) 0.034(4) Uiso 1 1 d
H15 H 0.5059(18) 0.9387(10) 0.2730(8) 0.033(3) Uiso 1 1 d
H16 H 0.735(2) 0.8801(11) 0.1984(9) 0.039(4) Uiso 1 1 d
H17 H 0.770(2) 0.7188(10) 0.1816(9) 0.037(4) Uiso 1 1 d
H18 H 0.5719(19) 0.6138(11) 0.2366(9) 0.038(4) Uiso 1 1 d

loop_
_atom_site_aniso_label
_atom_site_aniso_U_11
_atom_site_aniso_U_22
_atom_site_aniso_U_33
_atom_site_aniso_U_23
_atom_site_aniso_U_13
_atom_site_aniso_U_12
O1 0.0239(4) 0.0134(3) 0.0300(4) -0.0001(3) 0.0106(3) 0.0015(2)
O2 0.0321(4) 0.0178(4) 0.0537(5) 0.0012(3) 0.0239(4) -0.0011(3)
O3 0.0220(3) 0.0160(3) 0.0334(4) -0.0019(3) 0.0116(3) 0.0002(3)
O4 0.0259(4) 0.0146(3) 0.0392(4) 0.0022(3) 0.0138(3) 0.0000(3)
O5 0.0248(4) 0.0143(3) 0.0351(4) 0.0004(3) 0.0105(3) 0.0013(3)
N1 0.0174(4) 0.0162(4) 0.0208(4) 0.0017(3) 0.0040(3) -0.0019(3)
N2 0.0195(4) 0.0132(4) 0.0259(4) 0.0009(3) 0.0079(3) -0.0011(3)
C1 0.0194(4) 0.0171(4) 0.0259(5) -0.0008(3) 0.0060(4) 0.0009(3)
C2 0.0207(4) 0.0151(4) 0.0248(5) 0.0006(3) 0.0055(4) -0.0008(3)
C3 0.0204(4) 0.0159(4) 0.0248(5) 0.0007(3) 0.0055(4) -0.0022(3)
C4 0.0185(4) 0.0148(4) 0.0242(5) -0.0002(3) 0.0072(3) 0.0000(3)
C5 0.0181(4) 0.0151(4) 0.0217(4) -0.0001(3) 0.0056(3) -0.0008(3)
C6 0.0168(4) 0.0146(4) 0.0241(5) 0.0010(3) 0.0052(3) 0.0000(3)
C7 0.0176(4) 0.0147(4) 0.0198(4) 0.0012(3) 0.0025(3) -0.0003(3)
C8 0.0172(4) 0.0168(4) 0.0219(4) 0.0004(3) 0.0035(3) 0.0011(3)
C9 0.0258(5) 0.0134(4) 0.0289(5) -0.0004(4) 0.0078(4) 0.0015(3)
C10 0.0386(6) 0.0203(5) 0.0315(6) 0.0031(4) 0.0157(5) 0.0090(4)
C11 0.0244(5) 0.0164(4) 0.0359(6) -0.0046(4) 0.0109(4) 0.0018(4)
C12 0.0177(4) 0.0159(4) 0.0197(4) 0.0003(3) 0.0032(3) 0.0001(3)
C13 0.0169(4) 0.0162(4) 0.0207(4) 0.0014(3) 0.0019(3) -0.0004(3)
C14 0.0197(4) 0.0170(4) 0.0331(5) 0.0007(4) 0.0065(4) 0.0009(3)
C15 0.0234(5) 0.0160(4) 0.0374(6) 0.0024(4) 0.0039(4) -0.0016(4)
C16 0.0223(5) 0.0233(5) 0.0300(5) 0.0047(4) 0.0041(4) -0.0056(4)
C17 0.0239(5) 0.0264(5) 0.0330(5) 0.0005(4) 0.0119(4) -0.0009(4)
C18 0.0232(5) 0.0181(4) 0.0297(5) 0.0001(4) 0.0089(4) 0.0006(4)

loop_
_atom_type_symbol
_atom_type_description
_atom_type_scat_dispersion_real
_atom_type_scat_dispersion_imag
_atom_type_scat_source
C C 0.0033 0.0016 'International Tables Vol C Tables 4.2.6.8 and 6.1.1.4'
H H 0.0000 0.0000 'International Tables Vol C Tables 4.2.6.8 and 6.1.1.4'
N N 0.0061 0.0033 'International Tables Vol C Tables 4.2.6.8 and 6.1.1.4'
O O 0.0106 0.0060 'International Tables Vol C Tables 4.2.6.8 and 6.1.1.4'

loop_
_geom_angle_atom_site_label_1
_geom_angle_atom_site_label_2
_geom_angle_atom_site_label_3
_geom_angle
C1 O1 C9 114.76(7)
C8 O3 C11 115.38(8)
C7 N1 N2 119.40(8)
N1 N2 C12 118.79(8)
O2 C1 O1 122.70(9)
O2 C1 C2 126.10(9)
O1 C1 C2 111.21(8)
C3 C2 C1 119.96(9)
C2 C3 C4 127.58(9)
C3 C4 C5 117.08(8)
C6 C5 C4 109.52(7)
C7 C6 C5 115.23(8)
N1 C7 C8 123.74(8)
N1 C7 C6 118.08(8)
C8 C7 C6 118.18(8)
O4 C8 O3 123.50(9)
O4 C8 C7 124.62(9)
O3 C8 C7 111.87(8)
O1 C9 C10 107.55(8)
O5 C12 N2 122.61(9)
O5 C12 C13 122.21(8)
N2 C12 C13 115.18(8)
C18 C13 C14 118.87(9)
C18 C13 C12 117.15(8)
C14 C13 C12 123.98(8)
C15 C14 C13 120.36(9)
C16 C15 C14 120.33(9)
C15 C16 C17 119.80(9)
C16 C17 C18 119.90(10)
C17 C18 C13 120.72(9)

loop_
_geom_bond_atom_site_label_1
_geom_bond_atom_site_label_2
_geom_bond_distance
O1 C1 1.3491(11)
O1 C9 1.4582(11)
O2 C1 1.2065(12)
O3 C8 1.3298(11)
O3 C11 1.4553(12)
O4 C8 1.2161(12)
O5 C12 1.2198(11)
N1 C7 1.2900(12)
N1 N2 1.3641(11)
N2 C12 1.3740(12)
C1 C2 1.4796(13)
C2 C3 1.3294(13)
C3 C4 1.4936(13)
C4 C5 1.5260(12)
C5 C6 1.5254(13)
C6 C7 1.5068(13)
C7 C8 1.5033(13)
C9 C10 1.5031(14)
C12 C13 1.4986(13)
C13 C18 1.3945(13)
C13 C14 1.3955(13)
C14 C15 1.3910(14)
C15 C16 1.3871(15)
C16 C17 1.3887(15)
C17 C18 1.3924(14)

loop_
_geom_torsion_atom_site_label_1
_geom_torsion_atom_site_label_2
_geom_torsion_atom_site_label_3
_geom_torsion_atom_site_label_4
_geom_torsion
C7 N1 N2 C12 177.37(8)
C9 O1 C1 O2 1.17(14)
C9 O1 C1 C2 -178.55(8)
O2 C1 C2 C3 -3.95(16)
O1 C1 C2 C3 175.76(9)
C1 C2 C3 C4 -179.87(9)
C2 C3 C4 C5 -1.07(15)
C3 C4 C5 C6 -173.40(8)
C4 C5 C6 C7 177.94(8)
N2 N1 C7 C8 -1.71(14)
N2 N1 C7 C6 179.12(8)
C5 C6 C7 N1 -6.38(13)
C5 C6 C7 C8 174.40(8)
C11 O3 C8 O4 0.11(14)
C11 O3 C8 C7 179.24(8)
N1 C7 C8 O4 4.82(15)
C6 C7 C8 O4 -176.01(9)
N1 C7 C8 O3 -174.30(8)
C6 C7 C8 O3 4.86(12)
C1 O1 C9 C10 179.44(9)
N1 N2 C12 O5 -2.73(14)
N1 N2 C12 C13 177.36(8)
O5 C12 C13 C18 8.47(14)
N2 C12 C13 C18 -171.62(8)
O5 C12 C13 C14 -171.68(9)
N2 C12 C13 C14 8.23(13)
C18 C13 C14 C15 1.45(15)
C12 C13 C14 C15 -178.40(9)
C13 C14 C15 C16 -0.94(16)
C14 C15 C16 C17 -0.28(16)
C15 C16 C17 C18 0.96(17)
C16 C17 C18 C13 -0.44(16)
C14 C13 C18 C17 -0.77(15)
C12 C13 C18 C17 179.09(9)

loop_
_cod_related_entry_id
_cod_related_entry_database
_cod_related_entry_code
1 ChemSpider 10166534
